data_7226646
loop_
_publ_author_name
'Tedesco, Consiglia'
'Meli, Alessandra'
'Macedi, Eleonora'
'Iuliano, Veronica'
'Ricciardulli, Antonio G.'
'De Riccardis, Francesco'
'Vaughan, Gavin B. M.'
'Smith, Vincent J.'
'Barbour, Leonard J.'
'Izzo, Irene'

_publ_section_title
;
 Ring size effect on the solid state assembly of propargyl substituted
 hexa- and octacyclic peptoids
;
_journal_issue 46
_journal_name_full CrystEngComm
_journal_page_first 8838
_journal_paper_doi 10.1039/C6CE01800A
_journal_volume 18
_journal_year 2016
_chemical_formula_moiety 'C40 H40 N8 O8, (C H4 O),2 (H2 O)'
_chemical_formula_sum 'C41 H48 N8 O11'
_chemical_formula_weight 828.87
_space_group_crystal_system monoclinic
_space_group_IT_number 15
_space_group_name_Hall '-C 2yc'
_space_group_name_H-M_alt 'C 1 2/c 1'
_symmetry_space_group_name_Hall '-C 2yc'
_symmetry_space_group_name_H-M 'C 1 2/c 1'
_atom_sites_solution_hydrogens geom
_audit_creation_date 2016-06-06
_audit_creation_method
;
Olex2 1.2
(compiled 2016.02.19 svn.r3266 for OlexSys, GUI svn.r5155)
;
_audit_update_record
;
2016-07-09 deposited with the CCDC.
2016-09-23 downloaded from the CCDC.
;
_cell_angle_alpha 90
_cell_angle_beta 119.615(7)
_cell_angle_gamma 90
_cell_formula_units_Z 4
_cell_length_a 29.227(11)
_cell_length_b 7.997(3)
_cell_length_c 21.680(8)
_cell_measurement_reflns_used 16615
_cell_measurement_temperature 100.0(5)
_cell_measurement_theta_max 28.598
_cell_measurement_theta_min 1.603
_cell_volume 4405(3)
_computing_cell_refinement 'CrystalClear (Rigaku Inc., 2007)'
_computing_data_collection 'CrystalClear (Rigaku Inc., 2007)'
_computing_data_reduction 'CrystalClear (Rigaku Inc., 2007)'
_computing_molecular_graphics 'Olex2 (Dolomanov et al., 2009)'
_computing_publication_material 'Olex2 (Dolomanov et al., 2009)'
_computing_structure_refinement 'ShelXL (Sheldrick, 2015)'
_computing_structure_solution 'SIR2004 (Burla et al., 2007)'
_diffrn_ambient_temperature 100.0(5)
_diffrn_detector CCD
_diffrn_detector_area_resol_mean 13.6612
_diffrn_detector_type 'Rigaku Mercury2'
_diffrn_measured_fraction_theta_full 0.990
_diffrn_measured_fraction_theta_max 0.943
_diffrn_measurement_device AFC7S
_diffrn_measurement_device_type Rigaku_AFC7_Mo
_diffrn_measurement_method dtprofit.ref
_diffrn_measurement_specimen_support 'Mitegen 150um'
_diffrn_radiation_collimation 0.5
_diffrn_radiation_monochromator 'Graphite Monochromator'
_diffrn_radiation_probe x-ray
_diffrn_radiation_type MoK\a
_diffrn_radiation_wavelength 0.71073
_diffrn_reflns_av_R_equivalents 0.0664
_diffrn_reflns_av_unetI/netI 0.0741
_diffrn_reflns_Laue_measured_fraction_full 0.990
_diffrn_reflns_Laue_measured_fraction_max 0.943
_diffrn_reflns_limit_h_max 31
_diffrn_reflns_limit_h_min -38
_diffrn_reflns_limit_k_max 7
_diffrn_reflns_limit_k_min -10
_diffrn_reflns_limit_l_max 28
_diffrn_reflns_limit_l_min -29
_diffrn_reflns_number 16615
_diffrn_reflns_point_group_measured_fraction_full 0.990
_diffrn_reflns_point_group_measured_fraction_max 0.943
_diffrn_reflns_theta_full 26.000
_diffrn_reflns_theta_max 28.598
_diffrn_reflns_theta_min 1.603
_diffrn_source 'Sealed Tube'
_diffrn_source_current 40.0
_diffrn_source_power 2.0
_diffrn_source_target Mo
_diffrn_source_type 'Sealed Tube'
_diffrn_source_voltage 50.0
_exptl_absorpt_coefficient_mu 0.092
_exptl_absorpt_correction_T_max 1.0000
_exptl_absorpt_correction_T_min 0.4961
_exptl_absorpt_correction_type multi-scan
_exptl_absorpt_process_details 'Blessing, 1995'
_exptl_crystal_colour white
_exptl_crystal_density_diffrn 1.250
_exptl_crystal_description needle
_exptl_crystal_F_000 1752
_exptl_crystal_recrystallization_method 'Re-crystallisation from solvent: methanol'
_exptl_crystal_size_max 0.32
_exptl_crystal_size_mid 0.15
_exptl_crystal_size_min 0.12
_refine_diff_density_max 0.660
_refine_diff_density_min -0.297
_refine_diff_density_rms 0.061
_refine_ls_extinction_method none
_refine_ls_goodness_of_fit_ref 1.063
_refine_ls_hydrogen_treatment constr
_refine_ls_matrix_type full
_refine_ls_number_parameters 277
_refine_ls_number_reflns 5330
_refine_ls_number_restraints 0
_refine_ls_restrained_S_all 1.063
_refine_ls_R_factor_all 0.1474
_refine_ls_R_factor_gt 0.0967
_refine_ls_shift/su_max 0.000
_refine_ls_shift/su_mean 0.000
_refine_ls_structure_factor_coef Fsqd
_refine_ls_weighting_details 'w=1/[\s^2^(Fo^2^)+(0.1007P)^2^+6.7458P] where P=(Fo^2^+2Fc^2^)/3'
_refine_ls_weighting_scheme calc
_refine_ls_wR_factor_gt 0.2380
_refine_ls_wR_factor_ref 0.2725
_reflns_Friedel_coverage 0.000
_reflns_number_gt 3060
_reflns_number_total 5330
_reflns_threshold_expression 'I > 2\s(I)'
_cod_data_source_file c6ce01800a2.cif
_cod_data_source_block ale60_b2_1bis
_cod_depositor_comments 'Adding full bibliography for 7226643--7226648.cif.'
_cod_database_code 7226646
_shelx_space_group_comment
;
The symmetry employed for this shelxl refinement is uniquely defined
by the following loop, which should always be used as a source of
symmetry information in preference to the above space-group names.
They are only intended as comments.
;
_olex2_refinement_description
;
1. Fixed Uiso
 At 1.2 times of:
  All C(H) groups, All C(H,H) groups
 At 1.5 times of:
  All C(H,H,H) groups, All O(H) groups
2. Others
 Fixed Sof: C1S(0.5) H1SA(0.5) H1SB(0.5) H1SC(0.5) O2S(0.5)
3.a Secondary CH2 refined with riding coordinates:
 C2(H2A,H2B), C3(H3A,H3B), C7(H7A,H7B), C8(H8A,H8B), C12(H12A,H12B), C13(H13A,
 H13B), C17(H17A,H17B), C18(H18A,H18B)
3.b Idealised Me refined as rotating group:
 C1S(H1SA,H1SB,H1SC)
3.c Idealised tetrahedral OH refined as rotating group:
 O1S(H1S)
3.d :
 C5(H5), C10(H10), C15(H15), C20(H20)
;
_shelx_shelxl_version_number 2014/7
_olex2_submission_special_instructions 'No special instructions were received'

loop_
_space_group_symop_operation_xyz
'x, y, z'
'-x, y, -z+1/2'
'x+1/2, y+1/2, z'
'-x+1/2, y+1/2, -z+1/2'
'-x, -y, -z'
'x, -y, z-1/2'
'-x+1/2, -y+1/2, -z'
'x+1/2, -y+1/2, z-1/2'

loop_
_atom_site_label
_atom_site_type_symbol
_atom_site_fract_x
_atom_site_fract_y
_atom_site_fract_z
_atom_site_U_iso_or_equiv
_atom_site_adp_type
_atom_site_occupancy
_atom_site_site_symmetry_order
_atom_site_calc_flag
_atom_site_refinement_flags_posn
_atom_site_refinement_flags_occupancy
_atom_site_disorder_assembly
_atom_site_disorder_group
O1 O 0.57361(11) 0.5942(4) 0.08397(14) 0.0649(7) Uani 1 1 d . . . .
O2 O 0.70670(11) 0.4491(3) 0.26860(15) 0.0622(7) Uani 1 1 d . . . .
O3 O 0.62257(9) 0.3740(3) 0.35448(12) 0.0473(6) Uani 1 1 d . . . .
O4 O 0.52431(11) 0.6042(4) 0.35238(14) 0.0648(7) Uani 1 1 d . . . .
N1 N 0.63160(12) 0.6828(4) 0.19497(15) 0.0533(7) Uani 1 1 d . . . .
N2 N 0.71386(11) 0.5090(4) 0.37590(16) 0.0497(7) Uani 1 1 d . . . .
N3 N 0.62324(11) 0.5024(4) 0.44771(15) 0.0474(7) Uani 1 1 d . . . .
N4 N 0.48293(12) 0.3992(4) 0.37665(16) 0.0575(8) Uani 1 1 d . . . .
C1 C 0.59109(14) 0.5881(5) 0.1486(2) 0.0554(9) Uani 1 1 d . . . .
C2 C 0.65344(14) 0.6738(5) 0.27147(19) 0.0536(9) Uani 1 1 d . . . .
H2A H 0.6245 0.6569 0.2821 0.064 Uiso 1 1 calc R . . .
H2B H 0.6708 0.7812 0.2930 0.064 Uiso 1 1 calc R . . .
C3 C 0.66203(17) 0.7804(5) 0.1698(2) 0.0614(10) Uani 1 1 d . . . .
H3A H 0.6986 0.7375 0.1931 0.074 Uiso 1 1 calc R . . .
H3B H 0.6465 0.7632 0.1181 0.074 Uiso 1 1 calc R . . .
C4 C 0.66334(14) 0.9584(5) 0.1838(2) 0.0575(9) Uani 1 1 d . . . .
C5 C 0.66870(16) 1.1044(6) 0.1969(2) 0.0649(10) Uani 1 1 d . . . .
H5 H 0.6730 1.2206 0.2072 0.078 Uiso 1 1 calc R . . .
C6 C 0.69329(14) 0.5319(5) 0.3048(2) 0.0516(8) Uani 1 1 d . . . .
C7 C 0.69062(13) 0.5794(4) 0.41568(19) 0.0484(8) Uani 1 1 d . . . .
H7A H 0.6800 0.6966 0.4006 0.058 Uiso 1 1 calc R . . .
H7B H 0.7169 0.5797 0.4669 0.058 Uiso 1 1 calc R . . .
C8 C 0.74797(16) 0.3617(5) 0.4074(2) 0.0607(10) Uani 1 1 d . . . .
H8A H 0.7275 0.2712 0.4137 0.073 Uiso 1 1 calc R . . .
H8B H 0.7601 0.3207 0.3748 0.073 Uiso 1 1 calc R . . .
C9 C 0.79346(16) 0.4023(5) 0.4758(2) 0.0626(10) Uani 1 1 d . . . .
C10 C 0.82968(18) 0.4390(5) 0.5314(3) 0.0762(13) Uani 1 1 d . . . .
H10 H 0.8588 0.4685 0.5760 0.091 Uiso 1 1 calc R . . .
C11 C 0.64229(13) 0.4770(4) 0.40328(17) 0.0433(7) Uani 1 1 d . . . .
C12 C 0.57953(14) 0.4012(5) 0.4404(2) 0.0558(9) Uani 1 1 d . . . .
H12A H 0.5812 0.3919 0.4870 0.067 Uiso 1 1 calc R . . .
H12B H 0.5823 0.2872 0.4247 0.067 Uiso 1 1 calc R . . .
C13 C 0.64208(16) 0.6388(5) 0.50033(19) 0.0585(10) Uani 1 1 d . . . .
H13A H 0.6539 0.7328 0.4819 0.070 Uiso 1 1 calc R . . .
H13B H 0.6123 0.6793 0.5058 0.070 Uiso 1 1 calc R . . .
C14 C 0.68544(16) 0.5912(5) 0.5705(2) 0.0531(8) Uani 1 1 d . . . .
C15 C 0.71975(17) 0.5563(5) 0.6276(2) 0.0640(10) Uani 1 1 d . . . .
H15 H 0.7474 0.5281 0.6737 0.077 Uiso 1 1 calc R . . .
C16 C 0.52694(15) 0.4783(5) 0.38664(19) 0.0560(9) Uani 1 1 d . . . .
C17 C 0.56782(15) 0.4628(6) 0.1794(2) 0.0660(11) Uani 1 1 d . . . .
H17A H 0.5926 0.3684 0.2017 0.079 Uiso 1 1 calc R . . .
H17B H 0.5629 0.5183 0.2166 0.079 Uiso 1 1 calc R . . .
C18 C 0.48255(16) 0.2684(5) 0.4240(2) 0.0617(10) Uani 1 1 d . . . .
H18A H 0.4479 0.2695 0.4218 0.074 Uiso 1 1 calc R . . .
H18B H 0.5096 0.2957 0.4733 0.074 Uiso 1 1 calc R . . .
C19 C 0.49257(16) 0.0985(6) 0.4073(2) 0.0662(11) Uani 1 1 d . . . .
C20 C 0.5005(2) -0.0379(7) 0.3947(3) 0.0939(17) Uani 1 1 d . . . .
H20 H 0.5069 -0.1482 0.3846 0.113 Uiso 1 1 calc R . . .
O1S O 0.40909(14) -0.1653(4) 0.15917(18) 0.0826(10) Uani 1 1 d . . A 2
H1S H 0.4340 -0.2300 0.1668 0.124 Uiso 1 1 calc GR . A 2
C1S C 0.4266(5) -0.0454(17) 0.2121(6) 0.112(4) Uani 0.5 1 d . P A 2
H1SA H 0.3963 0.0140 0.2094 0.168 Uiso 0.5 1 calc GR P A 2
H1SB H 0.4494 0.0343 0.2058 0.168 Uiso 0.5 1 calc GR P A 2
H1SC H 0.4464 -0.0997 0.2585 0.168 Uiso 0.5 1 calc GR P A 2
O2S O 0.4497(3) 0.1333(9) 0.2259(4) 0.0877(19) Uiso 0.5 1 d . P B 3

loop_
_atom_site_aniso_label
_atom_site_aniso_U_11
_atom_site_aniso_U_22
_atom_site_aniso_U_33
_atom_site_aniso_U_23
_atom_site_aniso_U_13
_atom_site_aniso_U_12
O1 0.0576(16) 0.091(2) 0.0448(15) 0.0125(13) 0.0242(13) -0.0088(13)
O2 0.0645(17) 0.0699(17) 0.0668(18) -0.0035(13) 0.0435(15) 0.0015(13)
O3 0.0508(13) 0.0487(13) 0.0436(13) -0.0026(10) 0.0243(11) -0.0035(10)
O4 0.0629(17) 0.0803(19) 0.0507(16) 0.0109(13) 0.0276(13) 0.0231(14)
N1 0.0591(18) 0.0605(19) 0.0452(17) 0.0039(13) 0.0296(15) -0.0076(14)
N2 0.0444(15) 0.0563(17) 0.0525(18) 0.0039(13) 0.0272(14) 0.0012(12)
N3 0.0465(15) 0.0578(17) 0.0402(15) 0.0031(12) 0.0232(13) 0.0076(12)
N4 0.0446(17) 0.080(2) 0.0473(18) -0.0048(14) 0.0223(14) 0.0090(14)
C1 0.046(2) 0.073(2) 0.048(2) 0.0094(17) 0.0241(17) 0.0006(16)
C2 0.052(2) 0.061(2) 0.053(2) -0.0006(16) 0.0297(18) -0.0065(16)
C3 0.072(3) 0.062(2) 0.064(3) -0.0016(18) 0.045(2) -0.0138(19)
C4 0.047(2) 0.070(3) 0.053(2) 0.0064(17) 0.0229(17) -0.0029(17)
C5 0.054(2) 0.062(3) 0.074(3) 0.0007(19) 0.028(2) -0.0062(18)
C6 0.0452(19) 0.058(2) 0.059(2) -0.0008(16) 0.0310(17) -0.0058(15)
C7 0.0466(19) 0.0490(19) 0.050(2) -0.0002(14) 0.0239(16) -0.0011(14)
C8 0.056(2) 0.060(2) 0.074(3) 0.0058(18) 0.038(2) 0.0108(17)
C9 0.044(2) 0.063(2) 0.078(3) 0.018(2) 0.028(2) 0.0035(17)
C10 0.056(2) 0.060(3) 0.092(4) 0.020(2) 0.021(2) 0.0065(19)
C11 0.0424(17) 0.0469(18) 0.0413(18) 0.0065(13) 0.0214(14) 0.0083(13)
C12 0.0453(19) 0.080(3) 0.047(2) 0.0173(17) 0.0258(16) 0.0103(17)
C13 0.062(2) 0.068(2) 0.047(2) -0.0003(16) 0.0289(18) 0.0216(18)
C14 0.061(2) 0.053(2) 0.048(2) -0.0020(15) 0.0285(18) -0.0024(16)
C15 0.068(3) 0.058(2) 0.053(2) -0.0038(17) 0.020(2) -0.0123(18)
C16 0.051(2) 0.081(3) 0.041(2) 0.0033(17) 0.0270(17) 0.0185(18)
C17 0.044(2) 0.100(3) 0.048(2) 0.016(2) 0.0177(17) -0.0179(19)
C18 0.055(2) 0.074(3) 0.064(3) -0.0137(19) 0.036(2) -0.0035(18)
C19 0.055(2) 0.079(3) 0.071(3) -0.018(2) 0.036(2) -0.0038(19)
C20 0.091(4) 0.089(4) 0.123(5) -0.031(3) 0.069(4) -0.004(3)
O1S 0.102(3) 0.081(2) 0.085(2) -0.0219(17) 0.062(2) -0.0306(18)
C1S 0.122(10) 0.127(10) 0.080(8) -0.025(7) 0.044(7) -0.062(8)

loop_
_atom_type_symbol
_atom_type_description
_atom_type_scat_dispersion_real
_atom_type_scat_dispersion_imag
_atom_type_scat_source
C C 0.0033 0.0016 'International Tables Vol C Tables 4.2.6.8 and 6.1.1.4'
H H 0.0000 0.0000 'International Tables Vol C Tables 4.2.6.8 and 6.1.1.4'
N N 0.0061 0.0033 'International Tables Vol C Tables 4.2.6.8 and 6.1.1.4'
O O 0.0106 0.0060 'International Tables Vol C Tables 4.2.6.8 and 6.1.1.4'

loop_
_geom_angle_atom_site_label_1
_geom_angle_atom_site_label_2
_geom_angle_atom_site_label_3
_geom_angle
_geom_angle_site_symmetry_1
_geom_angle_site_symmetry_3
C1 N1 C2 123.5(3) . .
C1 N1 C3 119.4(3) . .
C2 N1 C3 116.3(3) . .
C6 N2 C7 123.1(3) . .
C6 N2 C8 116.8(3) . .
C7 N2 C8 116.3(3) . .
C11 N3 C12 119.4(3) . .
C11 N3 C13 122.5(3) . .
C12 N3 C13 117.9(3) . .
C16 N4 C17 117.6(4) . 2_655
C16 N4 C18 123.8(3) . .
C17 N4 C18 118.2(3) 2_655 .
O1 C1 N1 123.0(3) . .
O1 C1 C17 119.8(3) . .
N1 C1 C17 117.2(3) . .
N1 C2 H2A 109.2 . .
N1 C2 H2B 109.2 . .
N1 C2 C6 112.2(3) . .
H2A C2 H2B 107.9 . .
C6 C2 H2A 109.2 . .
C6 C2 H2B 109.2 . .
N1 C3 H3A 108.9 . .
N1 C3 H3B 108.9 . .
H3A C3 H3B 107.7 . .
C4 C3 N1 113.5(3) . .
C4 C3 H3A 108.9 . .
C4 C3 H3B 108.9 . .
C5 C4 C3 174.6(4) . .
C4 C5 H5 180.0 . .
O2 C6 N2 123.2(3) . .
O2 C6 C2 120.5(3) . .
N2 C6 C2 116.2(3) . .
N2 C7 H7A 109.6 . .
N2 C7 H7B 109.6 . .
N2 C7 C11 110.4(3) . .
H7A C7 H7B 108.1 . .
C11 C7 H7A 109.6 . .
C11 C7 H7B 109.6 . .
N2 C8 H8A 109.4 . .
N2 C8 H8B 109.4 . .
H8A C8 H8B 108.0 . .
C9 C8 N2 111.2(3) . .
C9 C8 H8A 109.4 . .
C9 C8 H8B 109.4 . .
C10 C9 C8 178.2(5) . .
C9 C10 H10 180.0 . .
O3 C11 N3 122.1(3) . .
O3 C11 C7 120.3(3) . .
N3 C11 C7 117.6(3) . .
N3 C12 H12A 109.5 . .
N3 C12 H12B 109.5 . .
N3 C12 C16 110.9(3) . .
H12A C12 H12B 108.0 . .
C16 C12 H12A 109.5 . .
C16 C12 H12B 109.5 . .
N3 C13 H13A 108.7 . .
N3 C13 H13B 108.7 . .
H13A C13 H13B 107.6 . .
C14 C13 N3 114.3(3) . .
C14 C13 H13A 108.7 . .
C14 C13 H13B 108.7 . .
C15 C14 C13 178.2(4) . .
C14 C15 H15 180.0 . .
O4 C16 N4 121.0(3) . .
O4 C16 C12 122.0(4) . .
N4 C16 C12 116.9(3) . .
N4 C17 C1 110.4(3) 2_655 .
N4 C17 H17A 109.6 2_655 .
N4 C17 H17B 109.6 2_655 .
C1 C17 H17A 109.6 . .
C1 C17 H17B 109.6 . .
H17A C17 H17B 108.1 . .
N4 C18 H18A 108.7 . .
N4 C18 H18B 108.7 . .
N4 C18 C19 114.4(3) . .
H18A C18 H18B 107.6 . .
C19 C18 H18A 108.7 . .
C19 C18 H18B 108.7 . .
C20 C19 C18 179.1(5) . .
C19 C20 H20 180.0 . .
C1S O1S H1S 109.5 . .
O1S C1S H1SA 109.5 . .
O1S C1S H1SB 109.5 . .
O1S C1S H1SC 109.5 . .
H1SA C1S H1SB 109.5 . .
H1SA C1S H1SC 109.5 . .
H1SB C1S H1SC 109.5 . .

loop_
_geom_bond_atom_site_label_1
_geom_bond_atom_site_label_2
_geom_bond_distance
_geom_bond_site_symmetry_2
O1 C1 1.233(4) .
O2 C6 1.229(4) .
O3 C11 1.236(4) .
O4 C16 1.231(5) .
N1 C1 1.345(5) .
N1 C2 1.455(5) .
N1 C3 1.476(4) .
N2 C6 1.363(5) .
N2 C7 1.450(4) .
N2 C8 1.474(5) .
N3 C11 1.345(4) .
N3 C12 1.453(5) .
N3 C13 1.474(5) .
N4 C16 1.351(5) .
N4 C17 1.468(5) 2_655
N4 C18 1.470(5) .
C1 C17 1.537(5) .
C2 H2A 0.9900 .
C2 H2B 0.9900 .
C2 C6 1.527(5) .
C3 H3A 0.9900 .
C3 H3B 0.9900 .
C3 C4 1.452(6) .
C4 C5 1.194(6) .
C5 H5 0.9500 .
C7 H7A 0.9900 .
C7 H7B 0.9900 .
C7 C11 1.537(5) .
C8 H8A 0.9900 .
C8 H8B 0.9900 .
C8 C9 1.457(6) .
C9 C10 1.182(6) .
C10 H10 0.9500 .
C12 H12A 0.9900 .
C12 H12B 0.9900 .
C12 C16 1.527(5) .
C13 H13A 0.9900 .
C13 H13B 0.9900 .
C13 C14 1.470(5) .
C14 C15 1.179(5) .
C15 H15 0.9500 .
C17 N4 1.468(5) 2_655
C17 H17A 0.9900 .
C17 H17B 0.9900 .
C18 H18A 0.9900 .
C18 H18B 0.9900 .
C18 C19 1.472(6) .
C19 C20 1.175(6) .
C20 H20 0.9500 .
O1S H1S 0.8400 .
O1S C1S 1.385(11) .
C1S H1SA 0.9800 .
C1S H1SB 0.9800 .
C1S H1SC 0.9800 .

loop_
_geom_torsion_atom_site_label_1
_geom_torsion_atom_site_label_2
_geom_torsion_atom_site_label_3
_geom_torsion_atom_site_label_4
_geom_torsion
_geom_torsion_site_symmetry_1
_geom_torsion_site_symmetry_4
O1 C1 C17 N4 -15.9(6) . 2_655
N1 C1 C17 N4 166.5(3) . 2_655
N1 C2 C6 O2 5.6(5) . .
N1 C2 C6 N2 -176.9(3) . .
N2 C7 C11 O3 -13.5(4) . .
N2 C7 C11 N3 165.7(3) . .
N3 C12 C16 O4 4.1(5) . .
N3 C12 C16 N4 -177.8(3) . .
C1 N1 C2 C6 83.3(4) . .
C1 N1 C3 C4 123.0(4) . .
C2 N1 C1 O1 -178.4(3) . .
C2 N1 C1 C17 -0.9(5) . .
C2 N1 C3 C4 -67.2(5) . .
C3 N1 C1 O1 -9.4(6) . .
C3 N1 C1 C17 168.1(4) . .
C3 N1 C2 C6 -86.0(4) . .
C6 N2 C7 C11 77.5(4) . .
C6 N2 C8 C9 139.1(3) . .
C7 N2 C6 O2 -166.2(3) . .
C7 N2 C6 C2 16.3(5) . .
C7 N2 C8 C9 -62.0(4) . .
C8 N2 C6 O2 -8.9(5) . .
C8 N2 C6 C2 173.7(3) . .
C8 N2 C7 C11 -80.0(4) . .
C11 N3 C12 C16 -86.9(4) . .
C11 N3 C13 C14 -92.3(4) . .
C12 N3 C11 O3 2.7(5) . .
C12 N3 C11 C7 -176.4(3) . .
C12 N3 C13 C14 92.7(4) . .
C13 N3 C11 O3 -172.2(3) . .
C13 N3 C11 C7 8.7(4) . .
C13 N3 C12 C16 88.2(4) . .
C16 N4 C18 C19 -86.4(5) . .
C17 N4 C16 O4 3.7(5) 2_655 .
C17 N4 C16 C12 -174.5(3) 2_655 .
C17 N4 C18 C19 101.7(4) 2_655 .
C18 N4 C16 O4 -168.3(3) . .
C18 N4 C16 C12 13.5(5) . .
